data_4347267
loop_
_publ_author_name
'Li, Li'
'Nishihara, Sadafumi'
'Inoue, Katsuya'
'Kurmoo, Mohamedally'

_publ_section_title
;
 Progressive Transformation between Two Magnetic Ground States for One
 Crystal Structure of a Chiral Molecular Magnet.
;
_journal_issue 6
_journal_name_full 'Inorganic chemistry'
_journal_page_first 3047
_journal_page_last 3057
_journal_paper_doi 10.1021/acs.inorgchem.5b02956
_journal_volume 55
_journal_year 2016
_chemical_formula_sum 'C5 H9 Cr0.33 Mn N4 O3'
_chemical_formula_weight 245.43
_space_group_IT_number 173
_space_group_name_Hall 'P 6c'
_space_group_name_H-M_alt 'P 63'
_symmetry_cell_setting hexagonal
_symmetry_space_group_name_H-M 'P 63'
_atom_sites_solution_hydrogens geom
_atom_sites_solution_primary direct
_atom_sites_solution_secondary difmap
_audit_creation_method SHELXL-97
_cell_angle_alpha 90.00
_cell_angle_beta 90.00
_cell_angle_gamma 120.00
_cell_formula_units_Z 6
_cell_length_a 13.6013(5)
_cell_length_b 13.6013(5)
_cell_length_c 8.1404(3)
_cell_measurement_reflns_used 6935
_cell_measurement_temperature 103(2)
_cell_measurement_theta_max 27.81
_cell_measurement_theta_min 3.00
_cell_volume 1304.18(8)
_computing_cell_refinement 'Bruker SAINT'
_computing_data_collection 'Bruker APEX2'
_computing_data_reduction 'Bruker SAINT'
_computing_structure_refinement 'SHELXL-97 (Sheldrick, 1997)'
_computing_structure_solution 'SHELXS-97 (Sheldrick, 1990)'
_diffrn_ambient_temperature 103(2)
_diffrn_measured_fraction_theta_full 0.974
_diffrn_measured_fraction_theta_max 0.974
_diffrn_measurement_device_type 'Bruker APEX-II CCD'
_diffrn_measurement_method '\f and \w scans'
_diffrn_radiation_monochromator graphite
_diffrn_radiation_source 'fine-focus sealed tube'
_diffrn_radiation_type MoK\a
_diffrn_radiation_wavelength 0.71073
_diffrn_reflns_av_R_equivalents 0.0205
_diffrn_reflns_av_sigmaI/netI 0.0238
_diffrn_reflns_limit_h_max 17
_diffrn_reflns_limit_h_min -15
_diffrn_reflns_limit_k_max 17
_diffrn_reflns_limit_k_min -16
_diffrn_reflns_limit_l_max 9
_diffrn_reflns_limit_l_min -10
_diffrn_reflns_number 9291
_diffrn_reflns_theta_full 27.81
_diffrn_reflns_theta_max 27.81
_diffrn_reflns_theta_min 3.00
_diffrn_standards_number 0
_exptl_absorpt_coefficient_mu 1.895
_exptl_absorpt_correction_T_max 0.8331
_exptl_absorpt_correction_T_min 0.6002
_exptl_absorpt_correction_type multi-scan
_exptl_crystal_colour orange
_exptl_crystal_density_diffrn 1.875
_exptl_crystal_density_method 'not measured'
_exptl_crystal_description prism
_exptl_crystal_F_000 744
_exptl_crystal_size_max 0.30
_exptl_crystal_size_mid 0.10
_exptl_crystal_size_min 0.10
_refine_diff_density_max 0.969
_refine_diff_density_min -0.845
_refine_diff_density_rms 0.147
_refine_ls_abs_structure_details 'Flack H D (1983), Acta Cryst. A39, 876-881'
_refine_ls_abs_structure_Flack 0.04(4)
_refine_ls_extinction_method none
_refine_ls_goodness_of_fit_ref 1.149
_refine_ls_hydrogen_treatment mixed
_refine_ls_matrix_type full
_refine_ls_number_parameters 121
_refine_ls_number_reflns 1893
_refine_ls_number_restraints 7
_refine_ls_restrained_S_all 1.150
_refine_ls_R_factor_all 0.0439
_refine_ls_R_factor_gt 0.0351
_refine_ls_shift/su_max 0.000
_refine_ls_shift/su_mean 0.000
_refine_ls_structure_factor_coef Fsqd
_refine_ls_weighting_details 'calc w=1/[\s^2^(Fo^2^)+(0.0407P)^2^+4.2567P] where P=(Fo^2^+2Fc^2^)/3'
_refine_ls_weighting_scheme calc
_refine_ls_wR_factor_gt 0.0850
_refine_ls_wR_factor_ref 0.1075
_reflns_number_gt 1755
_reflns_number_total 1893
_reflns_threshold_expression >2sigma(I)
_cod_data_source_file ic5b02956_si_004.cif
_cod_data_source_block L2_original_103K
_cod_depositor_comments
;
The following automatic conversions were performed:

data item '_symmetry_cell_setting' value 'Hexagonal' was changed to
'hexagonal' in accordance with the
/home/saulius/struct/COD-crude-data/automatic-downloads/DataCite-retrospective/ACS/depositions/lib/dictionaries/cif_core.dic
dictionary named 'cif_core.dic' version 2.4.2 last updated on
2011-04-26.

Automatic conversion script
Id: cif_fix_values 6909 2019-04-08 15:41:33Z antanas 
;
_cod_original_sg_symbol_H-M P6(3)
_cod_database_code 4347267

loop_
_symmetry_equiv_pos_as_xyz
'x, y, z'
'-x, -y, z+1/2'
'-y, x-y, z'
'-x+y, -x, z'
'x-y, x, z+1/2'
'y, -x+y, z+1/2'

loop_
_atom_site_label
_atom_site_type_symbol
_atom_site_fract_x
_atom_site_fract_y
_atom_site_fract_z
_atom_site_U_iso_or_equiv
_atom_site_adp_type
_atom_site_occupancy
_atom_site_symmetry_multiplicity
_atom_site_calc_flag
_atom_site_refinement_flags
Cr1 Cr 0.3333 0.6667 0.92642(16) 0.0112(2) Uani 1 3 d S
Mn1 Mn 0.29616(5) 0.33503(6) 0.54316(11) 0.01915(18) Uani 1 1 d .
O2 O 0.2273(3) 0.1809(3) 0.4043(5) 0.0311(9) Uani 1 1 d .
C5 C 0.5295(4) 0.3208(3) 0.5556(8) 0.0213(9) Uani 1 1 d .
C4 C 0.3549(3) 0.5564(4) 0.7762(7) 0.0194(10) Uani 1 1 d .
O1 O 0.2450(3) 0.0585(3) 0.2464(5) 0.0277(8) Uani 1 1 d .
C1 C 0.2670(4) 0.1589(4) 0.2799(6) 0.0235(10) Uani 1 1 d .
N1 N 0.3459(5) 0.2098(4) 0.0027(5) 0.0322(11) Uani 1 1 d .
H1A H 0.4103 0.2575 -0.0509 0.039 Uiso 1 1 calc R
H1B H 0.2864 0.2011 -0.0573 0.039 Uiso 1 1 calc R
C2 C 0.3446(4) 0.2549(4) 0.1651(6) 0.0200(9) Uani 1 1 d .
H1 H 0.4216 0.2868 0.2093 0.024 Uiso 1 1 calc R
N2 N 0.3644(4) 0.4265(4) 0.3055(6) 0.0245(9) Uani 1 1 d .
H2A H 0.3479 0.4827 0.2978 0.029 Uiso 1 1 calc R
H2B H 0.4405 0.4585 0.3060 0.029 Uiso 1 1 calc R
C3 C 0.3189(5) 0.3528(5) 0.1595(8) 0.0287(12) Uani 1 1 d .
H2 H 0.3523 0.3976 0.0612 0.034 Uiso 1 1 calc R
H3 H 0.2374 0.3219 0.1539 0.034 Uiso 1 1 calc R
N4 N 0.4485(4) 0.3187(3) 0.6043(6) 0.0267(10) Uani 1 1 d .
N3 N 0.3667(4) 0.4955(4) 0.6911(7) 0.0293(11) Uani 1 1 d .
O3 O 0.3333 0.6667 0.3966(11) 0.052(2) Uani 1 3 d S
O5 O 0.0000 0.0000 0.067(8) 0.299(17) Uani 1 3 d S
O4 O 0.0000 0.0000 0.3635(6) 0.0065(7) Uani 1 3 d SU

loop_
_atom_site_aniso_label
_atom_site_aniso_U_11
_atom_site_aniso_U_22
_atom_site_aniso_U_33
_atom_site_aniso_U_23
_atom_site_aniso_U_13
_atom_site_aniso_U_12
Cr1 0.0057(3) 0.0057(3) 0.0222(6) 0.000 0.000 0.00287(15)
Mn1 0.0192(3) 0.0218(3) 0.0173(3) -0.0030(3) 0.0024(3) 0.0108(3)
O2 0.0314(19) 0.0253(18) 0.026(2) -0.0099(16) 0.0113(17) 0.0062(15)
C5 0.019(2) 0.0090(17) 0.029(3) 0.000(2) 0.002(2) 0.0023(15)
C4 0.0058(18) 0.014(2) 0.038(3) -0.006(2) -0.0037(18) 0.0042(16)
O1 0.0284(19) 0.0215(18) 0.027(2) -0.0079(15) 0.0039(16) 0.0077(15)
C1 0.021(2) 0.027(3) 0.022(3) -0.009(2) -0.003(2) 0.012(2)
N1 0.050(3) 0.044(3) 0.016(3) 0.0000(19) 0.0019(19) 0.034(2)
C2 0.026(2) 0.024(2) 0.013(2) 0.000(2) 0.002(2) 0.015(2)
N2 0.027(2) 0.027(2) 0.023(2) 0.0011(17) 0.0058(17) 0.0160(18)
C3 0.041(3) 0.034(3) 0.025(3) 0.002(2) 0.001(2) 0.029(2)
N4 0.019(2) 0.0169(19) 0.045(3) -0.0019(18) 0.0033(18) 0.0088(16)
N3 0.018(2) 0.023(2) 0.050(3) -0.014(2) -0.0026(19) 0.0125(18)
O3 0.064(3) 0.064(3) 0.030(5) 0.000 0.000 0.0318(16)
O5 0.213(16) 0.213(16) 0.47(5) 0.000 0.000 0.107(8)
O4 0.0052(8) 0.0052(8) 0.0089(11) 0.000 0.000 0.0026(4)

loop_
_atom_type_symbol
_atom_type_description
_atom_type_scat_dispersion_real
_atom_type_scat_dispersion_imag
_atom_type_scat_source
C C 0.0033 0.0016 'International Tables Vol C Tables 4.2.6.8 and 6.1.1.4'
H H 0.0000 0.0000 'International Tables Vol C Tables 4.2.6.8 and 6.1.1.4'
N N 0.0061 0.0033 'International Tables Vol C Tables 4.2.6.8 and 6.1.1.4'
O O 0.0106 0.0060 'International Tables Vol C Tables 4.2.6.8 and 6.1.1.4'
Mn Mn 0.3368 0.7283 'International Tables Vol C Tables 4.2.6.8 and 6.1.1.4'
Cr Cr 0.3209 0.6236 'International Tables Vol C Tables 4.2.6.8 and 6.1.1.4'

loop_
_geom_angle_atom_site_label_1
_geom_angle_atom_site_label_2
_geom_angle_atom_site_label_3
_geom_angle
_geom_angle_site_symmetry_1
_geom_angle_site_symmetry_3
C4 Cr1 C4 88.5(2) 4_565 3_665
C4 Cr1 C4 88.5(2) 4_565 .
C4 Cr1 C4 88.5(2) 3_665 .
C4 Cr1 C5 173.3(2) 4_565 2_665
C4 Cr1 C5 89.77(19) 3_665 2_665
C4 Cr1 C5 84.93(19) . 2_665
C4 Cr1 C5 84.9(2) 4_565 5
C4 Cr1 C5 173.3(2) 3_665 5
C4 Cr1 C5 89.77(19) . 5
C5 Cr1 C5 96.5(2) 2_665 5
C4 Cr1 C5 89.77(19) 4_565 6_565
C4 Cr1 C5 84.93(19) 3_665 6_565
C4 Cr1 C5 173.3(2) . 6_565
C5 Cr1 C5 96.5(2) 2_665 6_565
C5 Cr1 C5 96.5(2) 5 6_565
O2 Mn1 O1 90.54(15) . 5
O2 Mn1 N2 86.83(16) . .
O1 Mn1 N2 163.42(16) 5 .
O2 Mn1 N3 179.30(18) . .
O1 Mn1 N3 88.76(17) 5 .
N2 Mn1 N3 93.81(18) . .
O2 Mn1 N4 89.64(16) . .
O1 Mn1 N4 100.63(16) 5 .
N2 Mn1 N4 95.72(17) . .
N3 Mn1 N4 90.58(16) . .
O2 Mn1 N1 91.29(17) . 5
O1 Mn1 N1 74.64(16) 5 5
N2 Mn1 N1 89.05(16) . 5
N3 Mn1 N1 88.44(17) . 5
N4 Mn1 N1 175.19(18) . 5
C1 O2 Mn1 129.1(3) . .
N4 C5 Cr1 169.1(6) . 2_664
N3 C4 Cr1 179.3(5) . .
C1 O1 Mn1 117.0(3) . 6_554
O2 C1 O1 122.1(5) . .
O2 C1 C2 119.3(4) . .
O1 C1 C2 118.7(4) . .
C2 N1 Mn1 106.8(3) . 6_554
C2 N1 H1A 110.4 . .
Mn1 N1 H1A 110.4 6_554 .
C2 N1 H1B 110.4 . .
Mn1 N1 H1B 110.4 6_554 .
H1A N1 H1B 108.6 . .
N1 C2 C1 110.1(4) . .
N1 C2 C3 113.1(4) . .
C1 C2 C3 113.7(4) . .
N1 C2 H1 106.5 . .
C1 C2 H1 106.5 . .
C3 C2 H1 106.5 . .
C3 N2 Mn1 113.7(3) . .
C3 N2 H2A 108.8 . .
Mn1 N2 H2A 108.8 . .
C3 N2 H2B 108.8 . .
Mn1 N2 H2B 108.8 . .
H2A N2 H2B 107.7 . .
N2 C3 C2 111.4(4) . .
N2 C3 H2 109.4 . .
C2 C3 H2 109.4 . .
N2 C3 H3 109.4 . .
C2 C3 H3 109.4 . .
H2 C3 H3 108.0 . .
C5 N4 Mn1 146.6(5) . .
C4 N3 Mn1 151.2(4) . .

loop_
_geom_bond_atom_site_label_1
_geom_bond_atom_site_label_2
_geom_bond_distance
_geom_bond_site_symmetry_2
Cr1 C4 2.066(5) 4_565
Cr1 C4 2.066(5) 3_665
Cr1 C4 2.066(5) .
Cr1 C5 2.073(5) 2_665
Cr1 C5 2.073(5) 5
Cr1 C5 2.073(5) 6_565
Mn1 O2 2.141(4) .
Mn1 O1 2.153(4) 5
Mn1 N2 2.235(5) .
Mn1 N3 2.245(4) .
Mn1 N4 2.248(4) .
Mn1 N1 2.279(5) 5
O2 C1 1.253(6) .
C5 N4 1.157(6) .
C5 Cr1 2.073(5) 2_664
C4 N3 1.152(7) .
O1 C1 1.273(6) .
O1 Mn1 2.153(4) 6_554
C1 C2 1.521(7) .
N1 C2 1.461(7) .
N1 Mn1 2.279(5) 6_554
N1 H1A 0.9000 .
N1 H1B 0.9000 .
C2 C3 1.536(6) .
C2 H1 0.9800 .
N2 C3 1.477(7) .
N2 H2A 0.9000 .
N2 H2B 0.9000 .
C3 H2 0.9700 .
C3 H3 0.9700 .
O5 O4 1.65(7) 2_554
O4 O5 1.65(7) 2

loop_
_geom_torsion_atom_site_label_1
_geom_torsion_atom_site_label_2
_geom_torsion_atom_site_label_3
_geom_torsion_atom_site_label_4
_geom_torsion
_geom_torsion_site_symmetry_1
O1 Mn1 O2 C1 -162.2(5) 5
N2 Mn1 O2 C1 34.2(5) .
N3 Mn1 O2 C1 -170(80) .
N4 Mn1 O2 C1 -61.5(5) .
N1 Mn1 O2 C1 123.2(5) 5
C4 Cr1 C4 N3 41(38) 4_565
C4 Cr1 C4 N3 -47(38) 3_665
C5 Cr1 C4 N3 -137(38) 2_665
C5 Cr1 C4 N3 126(38) 5
C5 Cr1 C4 N3 -34(38) 6_565
Mn1 O2 C1 O1 152.1(4) .
Mn1 O2 C1 C2 -27.5(7) .
Mn1 O1 C1 O2 -173.4(4) 6_554
Mn1 O1 C1 C2 6.3(6) 6_554
Mn1 N1 C2 C1 -35.9(5) 6_554
Mn1 N1 C2 C3 -164.4(4) 6_554
O2 C1 C2 N1 -158.2(5) .
O1 C1 C2 N1 22.1(6) .
O2 C1 C2 C3 -30.1(7) .
O1 C1 C2 C3 150.2(5) .
O2 Mn1 N2 C3 11.1(3) .
O1 Mn1 N2 C3 -70.1(7) 5
N3 Mn1 N2 C3 -168.6(3) .
N4 Mn1 N2 C3 100.4(3) .
N1 Mn1 N2 C3 -80.2(4) 5
Mn1 N2 C3 C2 -58.6(5) .
N1 C2 C3 N2 -155.8(5) .
C1 C2 C3 N2 77.6(6) .
Cr1 C5 N4 Mn1 5(3) 2_664
O2 Mn1 N4 C5 68.0(7) .
O1 Mn1 N4 C5 158.5(6) 5
N2 Mn1 N4 C5 -18.8(7) .
N3 Mn1 N4 C5 -112.7(7) .
N1 Mn1 N4 C5 169.2(19) 5
Cr1 C4 N3 Mn1 -85(38) .
O2 Mn1 N3 C4 -37(15) .
O1 Mn1 N3 C4 -44.9(10) 5
N2 Mn1 N3 C4 118.7(10) .
N4 Mn1 N3 C4 -145.6(10) .
N1 Mn1 N3 C4 29.7(10) 5
